data_1006128
loop_
_publ_author_name
'Pinsard, L'
'Rodriguez-Carvajal, J'
'Revcolevschi, A'

_publ_section_title
;
Structural phase diagram of La1-x Srx Mn O3 for low Sr doping
;
_journal_coden_ASTM JALCEU
_journal_name_full 'Journal of Alloys Compd.'
_journal_page_first 152
_journal_page_last 156
_journal_volume 262
_journal_year 1997
_chemical_formula_structural '(La0.875 Sr0.125) (Mn O3)'
_chemical_formula_sum 'La0.875 Mn O3 Sr0.125'
_chemical_name_systematic
;
Lanthanum strontium manganese oxide (0.88/0.12/1/3) - O"
;
_space_group_IT_number 62
_symmetry_cell_setting orthorhombic
_symmetry_Int_Tables_number 62
_symmetry_space_group_name_Hall '-P 2c 2ab'
_symmetry_space_group_name_H-M 'P b n m'
_cell_angle_alpha 90
_cell_angle_beta 90
_cell_angle_gamma 90
_cell_formula_units_Z 4
_cell_length_a 5.5351(4)
_cell_length_b 5.5187(3)
_cell_length_c 7.7903(4)
_cell_volume 238.0
_refine_ls_R_factor_all 0.041
_cod_original_formula_sum 'La.875 Mn O3 Sr.125'
_cod_database_code 1006128

loop_
_symmetry_equiv_pos_as_xyz
x,y,z
1/2-x,1/2+y,1/2-z
-x,-y,1/2+z
1/2+x,1/2-y,-z
-x,-y,-z
1/2+x,1/2-y,1/2+z
x,y,1/2-z
1/2-x,1/2+y,z

loop_
_atom_site_label
_atom_site_type_symbol
_atom_site_symmetry_multiplicity
_atom_site_Wyckoff_symbol
_atom_site_fract_x
_atom_site_fract_y
_atom_site_fract_z
_atom_site_occupancy
_atom_site_attached_hydrogens
_atom_site_calc_flag
La1 La3+ 4 c 0.0005(9) 0.0217(6) 0.25 0.875 0 d
Sr1 Sr2+ 4 c 0.0005(9) 0.0217(6) 0.25 0.125 0 d
O1 O2- 4 c 0.0659(10) 0.4900(8) 0.25 1. 0 d
O2 O2- 8 d 0.7251(9) 0.2779(8) 0.0360(4) 1. 0 d
Mn1 Mn3+ 4 b 0.5 0. 0. 1. 0 d

loop_
_atom_type_symbol
_atom_type_oxidation_number
La3+ 3.000
Sr2+ 2.000
O2- -2.000
Mn3+ 3.125
